data_4323844
loop_
_publ_author_name
'Carsten O. Kienitz'
'Carsten Th\"one'
'Peter G. Jones'

_publ_contact_author
;
      Peter G. Jones
      Institut f\"ur Anorganische und Analytische Chemie
      Technische Universit\"at Braunschweig
      Postfach 3329
      38023 Braunschweig
      Germany
;
_publ_contact_author_email p.jones@tu-bs.de
_publ_contact_author_fax '049 531 391-5387'
_publ_contact_author_phone '049 531 391-5322'
_publ_section_title
;
 Coordination Chemistry of 2,2'-Dipyridyl Diselenide: X-ray Crystal
 Structures of PySeSePy, [Zn(PySeSePddy)Cl~2~],
 [(PySeSePy):Hg(C~6~F~5~)~2~], [Mo(SePy)~2~(CO)~3~], [W(SePy)~2~(CO)~3~],
 and [Fe(SePy)~2~(CO)~2~] (PySeSePy = C~5~H~4~NSeSeC~5~H~4~N; SePy =
 [C~5~H~4~N(2-Se)-N,Se])
;
_journal_name_full 'Inorganic Chemistry'
_journal_page_first 3990
_journal_page_last 3997
_journal_paper_doi 10.1021/ic951454d
_journal_volume 35
_journal_year 1996
_chemical_formula_sum 'C13 H8 Mo N2 O3 Se2'
_chemical_formula_weight 494.07
_chemical_name_systematic
;
 Bis(pyridine-2-selenolato-N,Se)-tricarbonylmolybdenum
;
_chemical_temperature_decomposition 403
_space_group_IT_number 14
_symmetry_cell_setting monoclinic
_symmetry_space_group_name_Hall '-P 2yn'
_symmetry_space_group_name_H-M 'P 1 21/n 1'
_atom_sites_solution_hydrogens geom
_atom_sites_solution_primary direct
_atom_sites_solution_secondary difmap
_audit_creation_method SHELXL
_cell_angle_alpha 90.00
_cell_angle_beta 109.23(3)
_cell_angle_gamma 90.00
_cell_formula_units_Z 4
_cell_length_a 9.319(3)
_cell_length_b 12.886(5)
_cell_length_c 13.231(6)
_cell_measurement_reflns_used 70
_cell_measurement_temperature 143(2)
_cell_measurement_theta_max 11.5
_cell_measurement_theta_min 3.5
_cell_volume 1500.2(11)
_computing_cell_refinement 'STOE DIF4'
_computing_data_collection 'STOE DIF4'
_computing_data_reduction 'STOE REDU4'
_computing_molecular_graphics 'SIEMENS XP'
_computing_publication_material 'SHELXL-93 (Sheldrick, 1993)'
_computing_structure_refinement 'SHELXL-93 (Sheldrick, 1993)'
_computing_structure_solution 'SHELXS-86 (Sheldrick, 1990)'
_diffrn_ambient_temperature 143(2)
_diffrn_measurement_device 'Stoe STADI 4'
_diffrn_measurement_method 'omega-theta scans'
_diffrn_radiation_monochromator graphite
_diffrn_radiation_source 'fine-focus sealed tube'
_diffrn_radiation_type MoK\a
_diffrn_radiation_wavelength 0.71073
_diffrn_reflns_av_R_equivalents 0.0406
_diffrn_reflns_av_sigmaI/netI 0.0331
_diffrn_reflns_limit_h_max 11
_diffrn_reflns_limit_h_min -10
_diffrn_reflns_limit_k_max 4
_diffrn_reflns_limit_k_min -15
_diffrn_reflns_limit_l_max 0
_diffrn_reflns_limit_l_min -16
_diffrn_reflns_number 4183
_diffrn_reflns_theta_max 26.01
_diffrn_reflns_theta_min 3.16
_diffrn_standards_decay_% 0
_diffrn_standards_interval_time 60
_diffrn_standards_number 3
_exptl_absorpt_coefficient_mu 5.735
_exptl_absorpt_correction_T_max 0.697
_exptl_absorpt_correction_T_min 0.364
_exptl_absorpt_correction_type Psi-Scans
_exptl_crystal_colour 'dark red'
_exptl_crystal_density_diffrn 2.187
_exptl_crystal_description block
_exptl_crystal_F_000 936
_exptl_crystal_size_max 0.70
_exptl_crystal_size_mid 0.60
_exptl_crystal_size_min 0.60
_refine_diff_density_max 0.579
_refine_diff_density_min -0.831
_refine_diff_density_rms 0.123
_refine_ls_extinction_method none
_refine_ls_goodness_of_fit_all 1.099
_refine_ls_goodness_of_fit_obs 1.110
_refine_ls_hydrogen_treatment riding
_refine_ls_matrix_type full
_refine_ls_number_parameters 190
_refine_ls_number_reflns 2944
_refine_ls_number_restraints 0
_refine_ls_restrained_S_all 1.133
_refine_ls_restrained_S_obs 1.110
_refine_ls_R_factor_all 0.0324
_refine_ls_R_factor_obs 0.0292
_refine_ls_shift/esd_max 0.000
_refine_ls_shift/esd_mean 0.000
_refine_ls_structure_factor_coef Fsqd
_refine_ls_weighting_details 'w=1/[\s^2^(Fo^2^)+(0.0436P)^2^+0.5041P] where P=(Fo^2^+2Fc^2^)/3'
_refine_ls_weighting_scheme calc
_refine_ls_wR_factor_all 0.0778
_refine_ls_wR_factor_obs 0.0732
_reflns_number_observed 2730
_reflns_number_total 2948
_reflns_observed_criterion >2sigma(I)
_cod_data_source_file ic951454d_5.cif
_cod_data_source_block dusk
_cod_depositor_comments
;
The following automatic conversions were performed:

'_refine_ls_weighting_scheme' value 'calc
w=1/[\s^2^(Fo^2^)+(0.0436P)^2^+0.5041P] where P=(Fo^2^+2Fc^2^)/3' was
changed to 'calc'. New tag '_refine_ls_weighting_details' was
created. The value of the new tag was set to
'w=1/[\s^2^(Fo^2^)+(0.0436P)^2^+0.5041P] where P=(Fo^2^+2Fc^2^)/3'.

Automatic conversion script
Id: cif_fix_values 3143 2015-03-26 13:38:13Z robertas 
;
_cod_original_cell_volume 1500.3(10)
_cod_database_code 4323844

loop_
_symmetry_equiv_pos_as_xyz
'x, y, z'
'-x+1/2, y+1/2, -z+1/2'
'-x, -y, -z'
'x-1/2, -y-1/2, z-1/2'

loop_
_atom_site_aniso_label
_atom_site_aniso_U_11
_atom_site_aniso_U_22
_atom_site_aniso_U_33
_atom_site_aniso_U_23
_atom_site_aniso_U_13
_atom_site_aniso_U_12
Mo 0.0152(2) 0.0191(2) 0.0183(2) -0.00083(10) 0.00469(11) 0.00173(10)
Se1 0.0186(2) 0.0319(2) 0.0280(2) -0.00586(14) 0.00628(14) -0.00416(14)
Se2 0.0166(2) 0.0277(2) 0.0248(2) -0.00017(13) 0.00239(13) -0.00138(13)
C1 0.031(2) 0.029(2) 0.036(2) -0.004(2) 0.008(2) -0.002(2)
O1 0.0293(15) 0.047(2) 0.060(2) 0.001(2) 0.0179(14) 0.0164(14)
C2 0.024(2) 0.023(2) 0.031(2) -0.0054(14) 0.0083(15) -0.0007(14)
O2 0.046(2) 0.047(2) 0.030(2) -0.0143(13) 0.0141(13) -0.0086(14)
C3 0.029(2) 0.026(2) 0.024(2) -0.0032(15) 0.0080(14) 0.0016(14)
O3 0.048(2) 0.0321(15) 0.0343(15) 0.0096(12) 0.0136(13) 0.0024(13)
N1 0.0196(13) 0.0251(14) 0.0227(14) -0.0009(11) 0.0070(11) -0.0001(12)
C11 0.021(2) 0.023(2) 0.024(2) 0.0020(13) 0.0088(13) 0.0005(13)
C12 0.026(2) 0.030(2) 0.037(2) 0.004(2) 0.017(2) 0.004(2)
C13 0.040(2) 0.035(2) 0.040(2) -0.002(2) 0.028(2) 0.006(2)
C14 0.045(2) 0.035(2) 0.033(2) -0.010(2) 0.019(2) -0.003(2)
C15 0.030(2) 0.034(2) 0.026(2) -0.003(2) 0.0101(15) -0.001(2)
N2 0.0220(14) 0.0239(14) 0.0208(13) 0.0005(11) 0.0060(11) 0.0032(12)
C21 0.020(2) 0.028(2) 0.024(2) 0.0005(14) 0.0080(13) 0.0016(14)
C22 0.035(2) 0.024(2) 0.032(2) -0.0024(15) 0.013(2) -0.003(2)
C23 0.048(2) 0.025(2) 0.036(2) 0.010(2) 0.018(2) 0.006(2)
C24 0.034(2) 0.036(2) 0.026(2) 0.008(2) 0.008(2) 0.013(2)
C25 0.024(2) 0.032(2) 0.024(2) -0.0004(15) 0.0042(14) 0.0031(15)

loop_
_atom_site_label
_atom_site_type_symbol
_atom_site_fract_x
_atom_site_fract_y
_atom_site_fract_z
_atom_site_U_iso_or_equiv
_atom_site_thermal_displace_type
_atom_site_occupancy
_atom_site_calc_flag
_atom_site_refinement_flags
_atom_site_disorder_group
Mo Mo 0.39292(3) 0.28050(2) 0.18766(2) 0.01774(10) Uani 1 d . .
Se1 Se 0.10136(4) 0.23141(3) 0.14007(3) 0.02650(11) Uani 1 d . .
Se2 Se 0.60769(4) 0.42137(3) 0.26241(3) 0.02411(11) Uani 1 d . .
C1 C 0.5837(5) 0.2166(3) 0.1864(3) 0.0326(8) Uani 1 d . .
O1 O 0.6928(3) 0.1751(2) 0.1850(3) 0.0448(7) Uani 1 d . .
C2 C 0.3525(4) 0.2296(3) 0.0408(3) 0.0262(7) Uani 1 d . .
O2 O 0.3235(4) 0.2066(2) -0.0469(2) 0.0405(7) Uani 1 d . .
C3 C 0.4058(4) 0.1495(3) 0.2728(3) 0.0263(7) Uani 1 d . .
O3 O 0.4121(3) 0.0744(2) 0.3193(2) 0.0380(7) Uani 1 d . .
N1 N 0.2822(3) 0.3531(2) 0.2977(2) 0.0224(6) Uani 1 d . .
C11 C 0.1350(4) 0.3234(3) 0.2575(3) 0.0222(7) Uani 1 d . .
C12 C 0.0281(4) 0.3589(3) 0.3009(3) 0.0294(8) Uani 1 d . .
H12 H -0.0755(4) 0.3392(3) 0.2706(3) 0.035 Uiso 1 calc R .
C13 C 0.0738(5) 0.4230(3) 0.3884(3) 0.0345(9) Uani 1 d . .
H13 H 0.0019(5) 0.4480(3) 0.4194(3) 0.041 Uiso 1 calc R .
C14 C 0.2245(5) 0.4511(3) 0.4311(3) 0.0364(9) Uani 1 d . .
H14 H 0.2579(5) 0.4946(3) 0.4924(3) 0.044 Uiso 1 calc R .
C15 C 0.3256(4) 0.4151(3) 0.3836(3) 0.0300(8) Uani 1 d . .
H15 H 0.4293(4) 0.4348(3) 0.4126(3) 0.036 Uiso 1 calc R .
N2 N 0.3438(3) 0.4313(2) 0.1044(2) 0.0225(6) Uani 1 d . .
C21 C 0.4623(4) 0.4941(3) 0.1508(3) 0.0237(7) Uani 1 d . .
C22 C 0.4678(5) 0.5950(3) 0.1165(3) 0.0300(8) Uani 1 d . .
H22 H 0.5522(5) 0.6386(3) 0.1504(3) 0.036 Uiso 1 calc R .
C23 C 0.3468(5) 0.6306(3) 0.0315(3) 0.0352(9) Uani 1 d . .
H23 H 0.3469(5) 0.6996(3) 0.0062(3) 0.042 Uiso 1 calc R .
C24 C 0.2252(5) 0.5651(3) -0.0168(3) 0.0325(8) Uani 1 d . .
H24 H 0.1416(5) 0.5886(3) -0.0754(3) 0.039 Uiso 1 calc R .
C25 C 0.2276(4) 0.4659(3) 0.0214(3) 0.0274(7) Uani 1 d . .
H25 H 0.1449(4) 0.4208(3) -0.0117(3) 0.033 Uiso 1 calc R .

loop_
_atom_type_symbol
_atom_type_description
_atom_type_scat_dispersion_real
_atom_type_scat_dispersion_imag
_atom_type_scat_source
C C 0.0033 0.0016 'International Tables Vol C Tables 4.2.6.8 and 6.1.1.4'
H H 0.0000 0.0000 'International Tables Vol C Tables 4.2.6.8 and 6.1.1.4'
N N 0.0061 0.0033 'International Tables Vol C Tables 4.2.6.8 and 6.1.1.4'
O O 0.0106 0.0060 'International Tables Vol C Tables 4.2.6.8 and 6.1.1.4'
Se Se -0.0929 2.2259 'International Tables Vol C Tables 4.2.6.8 and 6.1.1.4'
Mo Mo -1.6832 0.6857 'International Tables Vol C Tables 4.2.6.8 and 6.1.1.4'

loop_
_geom_angle_atom_site_label_1
_geom_angle_atom_site_label_2
_geom_angle_atom_site_label_3
_geom_angle
_geom_angle_site_symmetry_1
_geom_angle_site_symmetry_3
_geom_angle_publ_flag
C1 Mo C2 74.4(2) . . y
C1 Mo C3 76.4(2) . . y
C2 Mo C3 103.28(14) . . y
C1 Mo N2 113.87(14) . . y
C2 Mo N2 81.93(13) . . y
C3 Mo N2 169.56(13) . . y
C1 Mo N1 142.19(14) . . y
C2 Mo N1 143.12(13) . . y
C3 Mo N1 86.69(13) . . y
N2 Mo N1 83.85(11) . . y
C1 Mo Se2 73.45(11) . . y
C2 Mo Se2 118.32(11) . . y
C3 Mo Se2 117.99(10) . . y
N2 Mo Se2 65.72(8) . . y
N1 Mo Se2 85.65(8) . . y
C1 Mo Se1 139.13(11) . . y
C2 Mo Se1 80.69(11) . . y
C3 Mo Se1 78.49(11) . . y
N2 Mo Se1 93.64(8) . . y
N1 Mo Se1 66.46(8) . . y
Se2 Mo Se1 147.41(2) . . y
C11 Se1 Mo 77.09(11) . . y
C21 Se2 Mo 77.79(11) . . y
O1 C1 Mo 177.2(3) . . y
O2 C2 Mo 175.0(3) . . y
O3 C3 Mo 178.8(3) . . y
C15 N1 C11 119.1(3) . . y
C15 N1 Mo 136.4(2) . . y
C11 N1 Mo 104.5(2) . . y
N1 C11 C12 121.3(3) . . y
N1 C11 Se1 111.8(2) . . y
C12 C11 Se1 126.9(3) . . y
C13 C12 C11 119.0(4) . . y
C12 C13 C14 119.7(4) . . y
C15 C14 C13 118.9(4) . . y
N1 C15 C14 122.0(4) . . y
C25 N2 C21 119.6(3) . . y
C25 N2 Mo 133.0(2) . . y
C21 N2 Mo 107.4(2) . . y
N2 C21 C22 122.0(3) . . y
N2 C21 Se2 109.1(2) . . y
C22 C21 Se2 128.8(3) . . y
C23 C22 C21 118.0(4) . . y
C22 C23 C24 119.7(3) . . y
C25 C24 C23 119.0(3) . . y
N2 C25 C24 121.6(3) . . y

loop_
_geom_bond_atom_site_label_1
_geom_bond_atom_site_label_2
_geom_bond_distance
_geom_bond_site_symmetry_2
_geom_bond_publ_flag
Mo C1 1.964(4) . y
Mo C2 1.966(4) . y
Mo C3 2.011(4) . y
Mo N2 2.206(3) . y
Mo N1 2.247(3) . y
Mo Se2 2.6411(8) . y
Mo Se1 2.6558(10) . y
Se1 C11 1.896(3) . y
Se2 C21 1.891(3) . y
C1 O1 1.154(5) . y
C2 O2 1.141(5) . y
C3 O3 1.137(4) . y
N1 C15 1.338(5) . y
N1 C11 1.353(4) . y
C11 C12 1.382(5) . y
C12 C13 1.371(6) . y
C13 C14 1.378(6) . y
C14 C15 1.374(6) . y
N2 C25 1.340(4) . y
N2 C21 1.344(4) . y
C21 C22 1.384(5) . y
C22 C23 1.383(6) . y
C23 C24 1.389(6) . y
C24 C25 1.372(5) . y

loop_
_geom_torsion_atom_site_label_1
_geom_torsion_atom_site_label_2
_geom_torsion_atom_site_label_3
_geom_torsion_atom_site_label_4
_geom_torsion
_geom_torsion_site_symmetry_1
_geom_torsion_site_symmetry_2
_geom_torsion_site_symmetry_3
_geom_torsion_site_symmetry_4
_geom_torsion_publ_flag
C1 Mo Se1 C11 146.5(2) . . . . y
C2 Mo Se1 C11 -160.78(15) . . . . y
C3 Mo Se1 C11 93.50(15) . . . . y
N2 Mo Se1 C11 -79.58(13) . . . . y
N1 Mo Se1 C11 2.09(13) . . . . y
Se2 Mo Se1 C11 -31.29(11) . . . . y
C1 Mo Se2 C21 126.6(2) . . . . y
C2 Mo Se2 C21 65.2(2) . . . . y
C3 Mo Se2 C21 -169.2(2) . . . . y
N2 Mo Se2 C21 -0.08(13) . . . . y
N1 Mo Se2 C21 -85.29(13) . . . . y
Se1 Mo Se2 C21 -54.89(11) . . . . y
C2 Mo C1 O1 -67.1(76) . . . . y
C3 Mo C1 O1 41.2(75) . . . . y
N2 Mo C1 O1 -140.6(75) . . . . y
N1 Mo C1 O1 107.1(75) . . . . y
Se2 Mo C1 O1 166.3(76) . . . . y
Se1 Mo C1 O1 -12.5(77) . . . . y
C1 Mo C2 O2 -138.0(38) . . . . y
C3 Mo C2 O2 150.4(37) . . . . y
N2 Mo C2 O2 -20.4(38) . . . . y
N1 Mo C2 O2 47.9(39) . . . . y
Se2 Mo C2 O2 -77.1(38) . . . . y
Se1 Mo C2 O2 74.7(38) . . . . y
C1 Mo C3 O3 -80.5(155) . . . . y
C2 Mo C3 O3 -10.5(155) . . . . y
N2 Mo C3 O3 108.6(153) . . . . y
N1 Mo C3 O3 133.6(155) . . . . y
Se2 Mo C3 O3 -143.1(154) . . . . y
Se1 Mo C3 O3 67.0(155) . . . . y
C1 Mo N1 C15 37.4(5) . . . . y
C2 Mo N1 C15 -152.0(3) . . . . y
C3 Mo N1 C15 100.2(4) . . . . y
N2 Mo N1 C15 -84.2(4) . . . . y
Se2 Mo N1 C15 -18.2(3) . . . . y
Se1 Mo N1 C15 179.1(4) . . . . y
C1 Mo N1 C11 -144.6(2) . . . . y
C2 Mo N1 C11 26.0(3) . . . . y
C3 Mo N1 C11 -81.8(2) . . . . y
N2 Mo N1 C11 93.7(2) . . . . y
Se2 Mo N1 C11 159.8(2) . . . . y
Se1 Mo N1 C11 -3.0(2) . . . . y
C15 N1 C11 C12 2.5(5) . . . . y
Mo N1 C11 C12 -176.0(3) . . . . y
C15 N1 C11 Se1 -177.5(3) . . . . y
Mo N1 C11 Se1 4.1(3) . . . . y
Mo Se1 C11 N1 -3.4(2) . . . . y
Mo Se1 C11 C12 176.6(3) . . . . y
N1 C11 C12 C13 -2.0(5) . . . . y
Se1 C11 C12 C13 178.0(3) . . . . y
C11 C12 C13 C14 0.2(6) . . . . y
C12 C13 C14 C15 1.0(6) . . . . y
C11 N1 C15 C14 -1.2(5) . . . . y
Mo N1 C15 C14 176.5(3) . . . . y
C13 C14 C15 N1 -0.5(6) . . . . y
C1 Mo N2 C25 121.2(3) . . . . y
C2 Mo N2 C25 52.3(3) . . . . y
C3 Mo N2 C25 -68.5(8) . . . . y
N1 Mo N2 C25 -93.6(3) . . . . y
Se2 Mo N2 C25 178.4(4) . . . . y
Se1 Mo N2 C25 -27.8(3) . . . . y
C1 Mo N2 C21 -57.1(3) . . . . y
C2 Mo N2 C21 -126.0(2) . . . . y
C3 Mo N2 C21 113.2(7) . . . . y
N1 Mo N2 C21 88.1(2) . . . . y
Se2 Mo N2 C21 0.1(2) . . . . y
Se1 Mo N2 C21 153.9(2) . . . . y
C25 N2 C21 C22 0.9(5) . . . . y
Mo N2 C21 C22 179.5(3) . . . . y
C25 N2 C21 Se2 -178.7(3) . . . . y
Mo N2 C21 Se2 -0.2(3) . . . . y
Mo Se2 C21 N2 0.1(2) . . . . y
Mo Se2 C21 C22 -179.5(4) . . . . y
N2 C21 C22 C23 -0.3(6) . . . . y
Se2 C21 C22 C23 179.3(3) . . . . y
C21 C22 C23 C24 -0.3(6) . . . . y
C22 C23 C24 C25 0.2(6) . . . . y
C21 N2 C25 C24 -1.0(5) . . . . y
Mo N2 C25 C24 -179.1(3) . . . . y
C23 C24 C25 N2 0.4(6) . . . . y
